data_7242440
loop_
_publ_author_name
'Hasuo, Naohiro'
'Takahashi, Kiyonori'
'Hisaki, Ichiro'
'Kokado, Kenta'
'Nakamura, Takayoshi'

_publ_section_title
;
 Molecular motion of halogenated ethylammonium/[18]crown-6 supramolecular
 ions in nickel dithiolate magnetic crystals
;
_journal_issue 14
_journal_name_full CrystEngComm
_journal_page_first 2756
_journal_page_last 2763
_journal_paper_doi 10.1039/D1CE00253H
_journal_volume 23
_journal_year 2021
_chemical_formula_moiety 'C6 Ni S10, C2 H7 Br1 N, C12 H23 O6'
_chemical_formula_sum 'C20 H30 Br N Ni O6 S10'
_chemical_formula_weight 839.67
_space_group_crystal_system triclinic
_space_group_IT_number 2
_space_group_name_Hall '-P 1'
_space_group_name_H-M_alt 'P -1'
_atom_sites_solution_hydrogens geom
_atom_sites_solution_primary dual
_audit_creation_date 2020-11-10
_audit_creation_method
;
Olex2 1.3-ac4
(compiled 2019.10.09 svn.r3662 for Rigaku Oxford Diffraction, GUI svn.r5959)
;
_audit_update_record
;
2020-12-31 deposited with the CCDC.	2021-03-18 downloaded from the CCDC.
;
_cell_angle_alpha 65.348(3)
_cell_angle_beta 80.897(3)
_cell_angle_gamma 78.557(3)
_cell_formula_units_Z 2
_cell_length_a 11.1022(4)
_cell_length_b 12.0838(4)
_cell_length_c 13.7055(5)
_cell_measurement_reflns_used 14001
_cell_measurement_temperature 273
_cell_measurement_theta_max 31.0180
_cell_measurement_theta_min 2.3640
_cell_volume 1632.00(11)
_computing_cell_refinement 'CrysAlisPro 1.171.41.63a (Rigaku OD, 2020)'
_computing_data_collection 'CrysAlisPro 1.171.41.63a (Rigaku OD, 2020)'
_computing_data_reduction 'CrysAlisPro 1.171.41.63a (Rigaku OD, 2020)'
_computing_molecular_graphics 'Olex2 1.3-ac4 (Dolomanov et al., 2009)'
_computing_publication_material 'Olex2 1.3-ac4 (Dolomanov et al., 2009)'
_computing_structure_refinement 'ShelXL 2018/3 (Sheldrick, 2015)'
_computing_structure_solution 'ShelXT n/a (Sheldrick, 2015)'
_diffrn_ambient_temperature 273
_diffrn_detector 'Hybrid Pixel Array Detector'
_diffrn_detector_area_resol_mean 10.0000
_diffrn_detector_type HyPix
_diffrn_measured_fraction_theta_full 1.000
_diffrn_measured_fraction_theta_max 0.832
_diffrn_measurement_details
;
List of Runs (angles in degrees, time in seconds):

  # Type    Start    End  Width  t~exp~   \w     \q     \k     \f   Frames
#--------------------------------------------------------------------------
  1  \w    -67.00  18.00   0.50    1.30    --    5.18 -37.00-150.00  170
  2  \w    -69.00  18.00   0.50    1.30    --    5.18 -32.00-113.50  174
  3  \w    -54.00  18.00   0.50    1.30    --    5.18 -27.00 -69.74  144
  4  \w    -54.00  19.00   0.50    1.30    --    5.18 -28.00  -4.20  146
  5  \w    -48.00  19.00   0.50    1.30    --    5.18 -28.00  54.08  134
  6  \w    -64.00  19.00   0.50    1.30    --    5.18 -28.00 115.55  166
  7  \w    -25.00  19.00   0.50    1.30    --    5.18 -33.00 154.09   88
  8  \w    -17.00  24.00   0.50    1.30    --   -4.95 -99.00  60.00   82
  9  \w    -16.00  25.00   0.50    1.30    --   -4.95 -99.00 120.00   82
 10  \w     -3.00  28.00   0.50    1.30    --   -4.95 -99.00 -60.00   62
 11  \w    -18.00  28.00   0.50    1.30    --   -4.95 -99.00-120.00   92
 12  \w    -14.00  27.00   0.50    1.30    --   -4.95 -99.00-180.00   82
;
_diffrn_measurement_device 'four-circle diffractometer'
_diffrn_measurement_device_type 'XtaLAB Synergy R, HyPix'
_diffrn_measurement_method '\w scans'
_diffrn_measurement_specimen_support 'Mitegen 50um'
_diffrn_orient_matrix_type 'CrysAlisPro convention (1999,Acta A55,543-557)'
_diffrn_orient_matrix_UB_11 0.0290863000
_diffrn_orient_matrix_UB_12 0.0033972000
_diffrn_orient_matrix_UB_13 0.0409693000
_diffrn_orient_matrix_UB_21 -0.0287359000
_diffrn_orient_matrix_UB_22 -0.0496874000
_diffrn_orient_matrix_UB_23 0.0391269000
_diffrn_orient_matrix_UB_31 0.0510688000
_diffrn_orient_matrix_UB_32 -0.0422329000
_diffrn_orient_matrix_UB_33 -0.0075198000
_diffrn_radiation_collimation 0.3
_diffrn_radiation_monochromator mirror
_diffrn_radiation_probe x-ray
_diffrn_radiation_type 'Mo K\a'
_diffrn_radiation_wavelength 0.71073
_diffrn_reflns_av_R_equivalents 0.0635
_diffrn_reflns_av_unetI/netI 0.0604
_diffrn_reflns_Laue_measured_fraction_full 1.000
_diffrn_reflns_Laue_measured_fraction_max 0.832
_diffrn_reflns_limit_h_max 15
_diffrn_reflns_limit_h_min -15
_diffrn_reflns_limit_k_max 17
_diffrn_reflns_limit_k_min -17
_diffrn_reflns_limit_l_max 19
_diffrn_reflns_limit_l_min -19
_diffrn_reflns_number 41574
_diffrn_reflns_point_group_measured_fraction_full 1.000
_diffrn_reflns_point_group_measured_fraction_max 0.832
_diffrn_reflns_theta_full 25.242
_diffrn_reflns_theta_max 31.078
_diffrn_reflns_theta_min 1.875
_diffrn_source 'micro-focus sealed X-ray tube'
_diffrn_source_current 24.0
_diffrn_source_power 1.2
_diffrn_source_target Mo
_diffrn_source_type 'Mova (Mo) X-ray Source'
_diffrn_source_voltage 50.0
_exptl_absorpt_coefficient_mu 2.494
_exptl_absorpt_correction_T_max 1.00000
_exptl_absorpt_correction_T_min 0.41885
_exptl_absorpt_correction_type multi-scan
_exptl_absorpt_process_details
;
CrysAlisPro 1.171.41.63a (Rigaku Oxford Diffraction, 2020)
Empirical absorption correction using spherical harmonics,
 implemented in SCALE3 ABSPACK scaling algorithm.
;
_exptl_crystal_colour black
_exptl_crystal_colour_primary black
_exptl_crystal_density_diffrn 1.709
_exptl_crystal_description block
_exptl_crystal_F_000 856
_exptl_crystal_size_max 0.4
_exptl_crystal_size_mid 0.11
_exptl_crystal_size_min 0.07
_refine_diff_density_max 0.574
_refine_diff_density_min -0.423
_refine_diff_density_rms 0.068
_refine_ls_extinction_method none
_refine_ls_goodness_of_fit_ref 1.020
_refine_ls_hydrogen_treatment constr
_refine_ls_matrix_type full
_refine_ls_number_parameters 393
_refine_ls_number_reflns 8724
_refine_ls_number_restraints 13
_refine_ls_restrained_S_all 1.020
_refine_ls_R_factor_all 0.0828
_refine_ls_R_factor_gt 0.0413
_refine_ls_shift/su_max 0.001
_refine_ls_shift/su_mean 0.000
_refine_ls_structure_factor_coef Fsqd
_refine_ls_weighting_details 'w=1/[\s^2^(Fo^2^)+(0.0400P)^2^+0.2941P] where P=(Fo^2^+2Fc^2^)/3'
_refine_ls_weighting_scheme calc
_refine_ls_wR_factor_gt 0.0922
_refine_ls_wR_factor_ref 0.1026
_reflns_Friedel_coverage 0.000
_reflns_number_gt 5547
_reflns_number_total 8724
_reflns_threshold_expression 'I > 2\s(I)'
_cod_data_source_file d1ce00253h3.cif
_cod_data_source_block 273k
_cod_depositor_comments 'Adding full bibliography for 7242434--7242480.cif.'
_cod_database_code 7242440
_shelx_shelxl_version_number 2018/3
_chemical_oxdiff_formula BrCHNONiS
_shelx_space_group_comment
;
The symmetry employed for this shelxl refinement is uniquely defined
by the following loop, which should always be used as a source of
symmetry information in preference to the above space-group names.
They are only intended as comments.
;
_shelx_estimated_absorpt_t_max 0.845
_shelx_estimated_absorpt_t_min 0.435
_reflns_odcompleteness_completeness 99.99
_reflns_odcompleteness_iscentric 1
_reflns_odcompleteness_theta 26.32
_olex2_refinement_description
;
1. Fixed Uiso
 At 1.2 times of:
  All C(H) groups, All C(H,H) groups, All N(H,H,H,H,H,H) groups
2. Uiso/Uaniso restraints and constraints
C1A \\sim N1: within 2A with sigma of 0.04 and sigma for terminal atoms of 0.08
within 2A
C1 \\sim C2: within 2A with sigma of 0.04 and sigma for terminal atoms of 0.08
within 2A
3. Others
 1*[Sof(Br1)]+1*[Sof(Br1A)]+1*[Sof(Br1B)]=1 with esd of 0.0001
 Sof(H1BD)=Sof(H1BE)=Sof(H1BF)=Sof(C1A)=Sof(H1AD)=Sof(H1AE)=Sof(C2A)=Sof(H2AA)=
 Sof(H2AB)=1-FVAR(1)
 Sof(H1AA)=Sof(H1AB)=Sof(H1AC)=Sof(C1)=Sof(H1A)=Sof(H1B)=Sof(C2)=Sof(H2A)=
 Sof(H2B)=FVAR(1)
4.a Secondary CH2 refined with riding coordinates:
 C10(H10A,H10B), C11(H11A,H11B), C12(H12A,H12B), C9(H9A,H9B), C14(H14A,H14B),
 C3(H3A,H3B), C13(H13A,H13B), C7(H7A,H7B), C4(H4A,H4B), C6(H6A,H6B), C5(H5A,
 H5B), C1A(H1AD,H1AE), C1(H1A,H1B), C2(H2A,H2B), C2A(H2AA,H2AB)
4.b Aromatic/amide H refined with riding coordinates:
 C8(H8)
4.c Idealised Me refined as rotating group:
 N1(H1BD,H1BE,H1BF), N1(H1AA,H1AB,H1AC)
;
_olex2_exptl_crystal_mounting_method loop
_olex2_submission_special_instructions 'No special instructions were received'
_oxdiff_exptl_absorpt_empirical_details
;
Empirical correction (ABSPACK) includes:
- Absorption correction using spherical harmonics
- Frame scaling
;
_oxdiff_exptl_absorpt_empirical_full_max 2.343
_oxdiff_exptl_absorpt_empirical_full_min 0.397

loop_
_space_group_symop_operation_xyz
'x, y, z'
'-x, -y, -z'

loop_
_atom_site_label
_atom_site_type_symbol
_atom_site_fract_x
_atom_site_fract_y
_atom_site_fract_z
_atom_site_U_iso_or_equiv
_atom_site_adp_type
_atom_site_occupancy
_atom_site_site_symmetry_order
_atom_site_calc_flag
_atom_site_refinement_flags_posn
_atom_site_refinement_flags_adp
_atom_site_refinement_flags_occupancy
_atom_site_disorder_assembly
_atom_site_disorder_group
Ni1 Ni 0.13417(3) 0.46436(3) 0.88335(3) 0.03559(10) Uani 1 1 d . . . . .
S1 S 0.10090(6) 0.33960(5) 0.81736(6) 0.03952(15) Uani 1 1 d . . . . .
S3 S 0.20795(6) 0.07232(5) 0.86709(6) 0.04128(16) Uani 1 1 d . . . . .
S9 S 0.05450(6) 0.84380(6) 0.92197(6) 0.04234(16) Uani 1 1 d . . . . .
S4 S 0.35705(6) 0.06259(6) 1.02512(6) 0.04195(16) Uani 1 1 d . . . . .
S2 S 0.26526(6) 0.32839(6) 0.98917(6) 0.04416(17) Uani 1 1 d . . . . .
S7 S 0.16077(6) 0.58137(6) 0.95859(6) 0.04491(17) Uani 1 1 d . . . . .
S6 S 0.01156(6) 0.60777(6) 0.77257(6) 0.04673(18) Uani 1 1 d . . . . .
S8 S -0.07946(7) 0.87191(6) 0.74757(7) 0.0528(2) Uani 1 1 d . . . . .
S5 S 0.36367(7) -0.16335(6) 0.98860(7) 0.0549(2) Uani 1 1 d . . . . .
S10 S -0.09402(7) 1.08450(6) 0.80824(8) 0.0620(2) Uani 1 1 d . . . . .
Br1B Br 0.07718(7) 0.14530(9) 0.53908(9) 0.0748(4) Uani 0.5075(18) 1 d . . P A 3
O1 O 0.36001(17) 0.39287(18) 0.61927(16) 0.0511(5) Uani 1 1 d . . . . .
O2 O 0.56944(17) 0.22126(17) 0.62509(16) 0.0539(5) Uani 1 1 d . . . . .
O6 O 0.25674(17) 0.53355(19) 0.42177(17) 0.0570(5) Uani 1 1 d . . . . .
O3 O 0.64377(18) 0.14137(19) 0.45773(18) 0.0586(5) Uani 1 1 d . . . . .
N1 N 0.39995(19) 0.2914(2) 0.4608(2) 0.0508(6) Uani 1 1 d . U . . .
H1BD H 0.439996 0.275625 0.405387 0.061 Uiso 0.452(10) 1 calc R U P B 2
H1BE H 0.453650 0.301121 0.497424 0.061 Uiso 0.452(10) 1 calc R U P B 2
H1BF H 0.345969 0.359952 0.436650 0.061 Uiso 0.452(10) 1 calc R U P B 2
H1AA H 0.479932 0.261473 0.460388 0.061 Uiso 0.548(10) 1 calc R U P B 1
H1AB H 0.377747 0.313614 0.516169 0.061 Uiso 0.548(10) 1 calc R U P B 1
H1AC H 0.385604 0.356617 0.399577 0.061 Uiso 0.548(10) 1 calc R U P B 1
O5 O 0.32043(19) 0.4636(2) 0.25371(18) 0.0661(6) Uani 1 1 d . . . . .
O4 O 0.5454(2) 0.3059(2) 0.26362(19) 0.0758(7) Uani 1 1 d . . . . .
C19 C 0.0699(2) 0.7159(2) 0.8907(2) 0.0375(6) Uani 1 1 d . . . . .
C15 C 0.1979(2) 0.2082(2) 0.8852(2) 0.0345(5) Uani 1 1 d . . . . .
C16 C 0.2674(2) 0.2028(2) 0.9599(2) 0.0352(5) Uani 1 1 d . . . . .
C18 C 0.0058(2) 0.7274(2) 0.8103(2) 0.0389(6) Uani 1 1 d . . . . .
C20 C -0.0423(2) 0.9405(2) 0.8254(2) 0.0440(6) Uani 1 1 d . . . . .
C17 C 0.3120(2) -0.0168(2) 0.9615(2) 0.0398(6) Uani 1 1 d . . . . .
C10 C 0.3036(3) 0.5183(3) 0.5891(3) 0.0581(8) Uani 1 1 d . . . . .
H10A H 0.364403 0.572592 0.549926 0.070 Uiso 1 1 calc R U . . .
H10B H 0.270649 0.533558 0.652929 0.070 Uiso 1 1 calc R U . . .
C8 C 0.1738(3) 0.5682(3) 0.3427(3) 0.0632(9) Uani 1 1 d . . . . .
H8 H 0.088319 0.583431 0.353530 0.076 Uiso 1 1 calc R U . . .
C11 C 0.4495(3) 0.3604(3) 0.6943(3) 0.0563(8) Uani 1 1 d . . . . .
H11A H 0.410408 0.369983 0.759379 0.068 Uiso 1 1 calc R U . . .
H11B H 0.512218 0.414035 0.663472 0.068 Uiso 1 1 calc R U . . .
C12 C 0.5067(3) 0.2303(3) 0.7203(2) 0.0601(8) Uani 1 1 d . . . . .
H12A H 0.564077 0.204766 0.774817 0.072 Uiso 1 1 calc R U . . .
H12B H 0.443507 0.177051 0.748027 0.072 Uiso 1 1 calc R U . . .
C9 C 0.2028(3) 0.5428(3) 0.5201(3) 0.0623(9) Uani 1 1 d . . . . .
H9A H 0.146238 0.483295 0.556285 0.075 Uiso 1 1 calc R U . . .
H9B H 0.157214 0.624514 0.505594 0.075 Uiso 1 1 calc R U . . .
C14 C 0.7190(3) 0.1163(3) 0.5412(3) 0.0692(10) Uani 1 1 d . . . . .
H14A H 0.767768 0.182080 0.520692 0.083 Uiso 1 1 calc R U . . .
H14B H 0.774964 0.040115 0.552819 0.083 Uiso 1 1 calc R U . . .
C3 C 0.7116(3) 0.1722(3) 0.3550(3) 0.0665(9) Uani 1 1 d . . . . .
H3A H 0.775360 0.104048 0.356177 0.080 Uiso 1 1 calc R U . . .
H3B H 0.751133 0.243379 0.338613 0.080 Uiso 1 1 calc R U . . .
C13 C 0.6402(3) 0.1056(3) 0.6421(3) 0.0718(10) Uani 1 1 d . . . . .
H13A H 0.586606 0.044191 0.660092 0.086 Uiso 1 1 calc R U . . .
H13B H 0.691162 0.080732 0.701184 0.086 Uiso 1 1 calc R U . . .
C7 C 0.2438(3) 0.5762(3) 0.2405(3) 0.0635(9) Uani 1 1 d . . . . .
H7A H 0.187334 0.595767 0.186412 0.076 Uiso 1 1 calc R U . . .
H7B H 0.293935 0.641688 0.215737 0.076 Uiso 1 1 calc R U . . .
C4 C 0.6302(3) 0.1991(4) 0.2727(3) 0.0760(10) Uani 1 1 d . . . . .
H4A H 0.678059 0.211627 0.204296 0.091 Uiso 1 1 calc R U . . .
H4B H 0.586171 0.130165 0.291573 0.091 Uiso 1 1 calc R U . . .
C6 C 0.4019(3) 0.4714(4) 0.1614(3) 0.0830(12) Uani 1 1 d . . . . .
H6A H 0.458151 0.528943 0.148881 0.100 Uiso 1 1 calc R U . . .
H6B H 0.355254 0.501810 0.098819 0.100 Uiso 1 1 calc R U . . .
C5 C 0.4724(4) 0.3499(5) 0.1763(3) 0.1019(15) Uani 1 1 d . . . . .
H5A H 0.415979 0.292402 0.189210 0.122 Uiso 1 1 calc R U . . .
H5B H 0.524923 0.355544 0.111189 0.122 Uiso 1 1 calc R U . . .
C1A C 0.3313(15) 0.1834(16) 0.5353(12) 0.098(4) Uani 0.452(10) 1 d . U P B 2
H1AD H 0.338197 0.130524 0.496823 0.117 Uiso 0.452(10) 1 calc R U P B 2
H1AE H 0.379756 0.137666 0.596653 0.117 Uiso 0.452(10) 1 calc R U P B 2
C1 C 0.3306(14) 0.1996(13) 0.4711(15) 0.128(4) Uani 0.548(10) 1 d . U P B 1
H1A H 0.374238 0.160051 0.424234 0.153 Uiso 0.548(10) 1 calc R U P B 1
H1B H 0.335942 0.138099 0.544254 0.153 Uiso 0.548(10) 1 calc R U P B 1
Br1A Br 0.10521(12) 0.22844(16) 0.47415(15) 0.0667(7) Uani 0.2730(17) 1 d . . P B 2
Br1 Br 0.1211(3) 0.2054(3) 0.5678(3) 0.1066(14) Uani 0.2195(19) 1 d . . P B 1
C2 C 0.2149(8) 0.2230(9) 0.4525(9) 0.135(5) Uani 0.548(10) 1 d . U P B 1
H2A H 0.198659 0.167755 0.422747 0.162 Uiso 0.548(10) 1 calc R U P B 1
H2B H 0.196912 0.306655 0.399705 0.162 Uiso 0.548(10) 1 calc R U P B 1
C2A C 0.2166(10) 0.1920(11) 0.5752(10) 0.099(4) Uani 0.452(10) 1 d . . P B 2
H2AA H 0.200803 0.255692 0.603052 0.119 Uiso 0.452(10) 1 calc R U P B 2
H2AB H 0.203561 0.114707 0.634865 0.119 Uiso 0.452(10) 1 calc R U P B 2

loop_
_atom_site_aniso_label
_atom_site_aniso_U_11
_atom_site_aniso_U_22
_atom_site_aniso_U_33
_atom_site_aniso_U_23
_atom_site_aniso_U_13
_atom_site_aniso_U_12
Ni1 0.03797(17) 0.02548(15) 0.0411(2) -0.01213(14) -0.00999(14) 0.00302(12)
S1 0.0426(3) 0.0297(3) 0.0449(4) -0.0126(3) -0.0157(3) 0.0023(2)
S3 0.0467(3) 0.0298(3) 0.0498(4) -0.0171(3) -0.0124(3) -0.0017(3)
S9 0.0469(3) 0.0292(3) 0.0508(4) -0.0169(3) -0.0087(3) 0.0005(3)
S4 0.0476(4) 0.0301(3) 0.0467(4) -0.0160(3) -0.0171(3) 0.0094(3)
S2 0.0523(4) 0.0319(3) 0.0522(4) -0.0211(3) -0.0228(3) 0.0096(3)
S7 0.0542(4) 0.0292(3) 0.0519(4) -0.0160(3) -0.0240(3) 0.0073(3)
S6 0.0545(4) 0.0334(3) 0.0552(5) -0.0198(3) -0.0253(3) 0.0081(3)
S8 0.0570(4) 0.0345(3) 0.0643(5) -0.0183(3) -0.0275(4) 0.0137(3)
S5 0.0682(5) 0.0294(3) 0.0670(5) -0.0218(3) -0.0176(4) 0.0084(3)
S10 0.0617(5) 0.0325(3) 0.0867(6) -0.0241(4) -0.0154(4) 0.0121(3)
Br1B 0.0514(4) 0.0591(6) 0.1035(7) -0.0263(5) 0.0054(4) -0.0085(3)
O1 0.0509(11) 0.0555(11) 0.0522(13) -0.0279(10) -0.0034(9) -0.0057(9)
O2 0.0574(11) 0.0488(11) 0.0440(12) -0.0109(9) -0.0107(9) 0.0053(9)
O6 0.0478(11) 0.0637(13) 0.0558(14) -0.0246(11) -0.0090(10) 0.0054(9)
O3 0.0518(11) 0.0629(13) 0.0557(14) -0.0199(11) -0.0105(10) -0.0004(10)
N1 0.0425(12) 0.0537(14) 0.0578(16) -0.0260(13) -0.0130(11) 0.0046(10)
O5 0.0591(12) 0.0755(15) 0.0549(14) -0.0219(12) -0.0205(11) 0.0124(11)
O4 0.0766(15) 0.0964(18) 0.0535(14) -0.0410(14) -0.0186(12) 0.0247(13)
C19 0.0373(12) 0.0279(11) 0.0473(16) -0.0170(11) -0.0045(11) 0.0008(10)
C15 0.0349(12) 0.0248(11) 0.0418(15) -0.0126(11) -0.0041(11) -0.0010(9)
C16 0.0343(12) 0.0284(11) 0.0395(15) -0.0122(11) -0.0042(11) 0.0007(9)
C18 0.0361(12) 0.0288(12) 0.0469(16) -0.0125(11) -0.0105(11) 0.0054(10)
C20 0.0400(13) 0.0338(13) 0.0527(18) -0.0146(12) -0.0045(12) 0.0014(11)
C17 0.0426(13) 0.0312(12) 0.0447(16) -0.0162(12) -0.0049(12) 0.0001(10)
C10 0.0651(19) 0.0529(17) 0.060(2) -0.0299(16) 0.0088(16) -0.0103(15)
C8 0.0399(15) 0.070(2) 0.067(2) -0.0182(18) -0.0195(15) 0.0121(14)
C11 0.0572(17) 0.071(2) 0.0475(19) -0.0289(16) -0.0031(14) -0.0139(15)
C12 0.0669(19) 0.069(2) 0.0376(18) -0.0097(15) -0.0114(15) -0.0147(16)
C9 0.0516(17) 0.0576(18) 0.072(2) -0.0294(17) 0.0035(16) 0.0049(14)
C14 0.0585(18) 0.065(2) 0.084(3) -0.0332(19) -0.0330(18) 0.0217(16)
C3 0.0553(18) 0.064(2) 0.071(2) -0.0278(18) -0.0041(17) 0.0118(15)
C13 0.085(2) 0.0562(19) 0.062(2) -0.0127(17) -0.0357(19) 0.0151(17)
C7 0.0576(18) 0.0590(19) 0.066(2) -0.0133(17) -0.0299(16) 0.0024(15)
C4 0.076(2) 0.084(2) 0.067(2) -0.040(2) -0.0018(19) 0.0109(19)
C6 0.083(2) 0.110(3) 0.050(2) -0.032(2) -0.0296(19) 0.019(2)
C5 0.106(3) 0.140(4) 0.065(3) -0.060(3) -0.034(2) 0.035(3)
C1A 0.106(9) 0.140(10) 0.087(9) -0.068(9) -0.005(8) -0.056(7)
C1 0.128(9) 0.125(8) 0.142(13) -0.037(10) -0.022(10) -0.077(7)
Br1A 0.0482(8) 0.0774(12) 0.0742(13) -0.0278(10) -0.0200(7) -0.0023(7)
Br1 0.0730(17) 0.111(2) 0.117(3) -0.0423(16) 0.0192(15) -0.0020(14)
C2 0.103(7) 0.126(7) 0.126(9) 0.044(6) -0.064(6) -0.075(6)
C2A 0.066(7) 0.130(9) 0.138(11) -0.091(9) -0.007(6) -0.011(6)

loop_
_atom_type_symbol
_atom_type_description
_atom_type_scat_dispersion_real
_atom_type_scat_dispersion_imag
_atom_type_scat_source
C C 0.0033 0.0016 'International Tables Vol C Tables 4.2.6.8 and 6.1.1.4'
H H 0.0000 0.0000 'International Tables Vol C Tables 4.2.6.8 and 6.1.1.4'
Br Br -0.2901 2.4595 'International Tables Vol C Tables 4.2.6.8 and 6.1.1.4'
N N 0.0061 0.0033 'International Tables Vol C Tables 4.2.6.8 and 6.1.1.4'
Ni Ni 0.3393 1.1124 'International Tables Vol C Tables 4.2.6.8 and 6.1.1.4'
O O 0.0106 0.0060 'International Tables Vol C Tables 4.2.6.8 and 6.1.1.4'
S S 0.1246 0.1234 'International Tables Vol C Tables 4.2.6.8 and 6.1.1.4'

loop_
_geom_angle_atom_site_label_1
_geom_angle_atom_site_label_2
_geom_angle_atom_site_label_3
_geom_angle
_geom_angle_site_symmetry_1
_geom_angle_site_symmetry_3
_geom_angle_publ_flag
S2 Ni1 S1 93.34(3) . . ?
S2 Ni1 S6 176.47(3) . . ?
S7 Ni1 S1 176.25(3) . . ?
S7 Ni1 S2 85.45(3) . . ?
S7 Ni1 S6 92.96(3) . . ?
S6 Ni1 S1 88.43(3) . . ?
C15 S1 Ni1 101.68(9) . . ?
C17 S3 C15 97.22(12) . . ?
C20 S9 C19 97.17(13) . . ?
C17 S4 C16 97.25(12) . . ?
C16 S2 Ni1 101.98(9) . . ?
C19 S7 Ni1 102.54(9) . . ?
C18 S6 Ni1 101.78(9) . . ?
C20 S8 C18 97.42(12) . . ?
C11 O1 C10 111.4(2) . . ?
C13 O2 C12 113.7(2) . . ?
C8 O6 C9 114.8(2) . . ?
C14 O3 C3 112.5(2) . . ?
H1BD N1 H1BE 109.5 . . ?
H1BD N1 H1BF 109.5 . . ?
H1BE N1 H1BF 109.5 . . ?
H1AA N1 H1AB 109.5 . . ?
H1AA N1 H1AC 109.5 . . ?
H1AB N1 H1AC 109.5 . . ?
C1A N1 H1BD 109.5 . . ?
C1A N1 H1BE 109.5 . . ?
C1A N1 H1BF 109.5 . . ?
C1 N1 H1AA 109.5 . . ?
C1 N1 H1AB 109.5 . . ?
C1 N1 H1AC 109.5 . . ?
C7 O5 C6 112.5(3) . . ?
C5 O4 C4 114.2(3) . . ?
S7 C19 S9 121.94(16) . . ?
C18 C19 S9 116.92(18) . . ?
C18 C19 S7 121.14(18) . . ?
S1 C15 S3 122.59(15) . . ?
C16 C15 S1 121.62(17) . . ?
C16 C15 S3 115.73(17) . . ?
S2 C16 S4 122.11(15) . . ?
C15 C16 S4 116.52(18) . . ?
C15 C16 S2 121.37(18) . . ?
S6 C18 S8 123.24(16) . . ?
C19 C18 S6 121.57(18) . . ?
C19 C18 S8 115.18(18) . . ?
S9 C20 S8 113.28(14) . . ?
S10 C20 S9 123.10(17) . . ?
S10 C20 S8 123.62(17) . . ?
S4 C17 S3 113.27(13) . . ?
S5 C17 S3 123.80(16) . . ?
S5 C17 S4 122.92(16) . . ?
O1 C10 H10A 109.9 . . ?
O1 C10 H10B 109.9 . . ?
O1 C10 C9 108.8(2) . . ?
H10A C10 H10B 108.3 . . ?
C9 C10 H10A 109.9 . . ?
C9 C10 H10B 109.9 . . ?
O6 C8 H8 125.5 . . ?
O6 C8 C7 109.0(2) . . ?
C7 C8 H8 125.5 . . ?
O1 C11 H11A 109.9 . . ?
O1 C11 H11B 109.9 . . ?
O1 C11 C12 108.7(2) . . ?
H11A C11 H11B 108.3 . . ?
C12 C11 H11A 109.9 . . ?
C12 C11 H11B 109.9 . . ?
O2 C12 C11 108.5(2) . . ?
O2 C12 H12A 110.0 . . ?
O2 C12 H12B 110.0 . . ?
C11 C12 H12A 110.0 . . ?
C11 C12 H12B 110.0 . . ?
H12A C12 H12B 108.4 . . ?
O6 C9 C10 108.1(2) . . ?
O6 C9 H9A 110.1 . . ?
O6 C9 H9B 110.1 . . ?
C10 C9 H9A 110.1 . . ?
C10 C9 H9B 110.1 . . ?
H9A C9 H9B 108.4 . . ?
O3 C14 H14A 109.7 . . ?
O3 C14 H14B 109.7 . . ?
O3 C14 C13 109.7(3) . . ?
H14A C14 H14B 108.2 . . ?
C13 C14 H14A 109.7 . . ?
C13 C14 H14B 109.7 . . ?
O3 C3 H3A 109.6 . . ?
O3 C3 H3B 109.6 . . ?
O3 C3 C4 110.2(3) . . ?
H3A C3 H3B 108.1 . . ?
C4 C3 H3A 109.6 . . ?
C4 C3 H3B 109.6 . . ?
O2 C13 C14 107.9(3) . . ?
O2 C13 H13A 110.1 . . ?
O2 C13 H13B 110.1 . . ?
C14 C13 H13A 110.1 . . ?
C14 C13 H13B 110.1 . . ?
H13A C13 H13B 108.4 . . ?
O5 C7 C8 110.3(3) . . ?
O5 C7 H7A 109.6 . . ?
O5 C7 H7B 109.6 . . ?
C8 C7 H7A 109.6 . . ?
C8 C7 H7B 109.6 . . ?
H7A C7 H7B 108.1 . . ?
O4 C4 C3 109.5(3) . . ?
O4 C4 H4A 109.8 . . ?
O4 C4 H4B 109.8 . . ?
C3 C4 H4A 109.8 . . ?
C3 C4 H4B 109.8 . . ?
H4A C4 H4B 108.2 . . ?
O5 C6 H6A 109.6 . . ?
O5 C6 H6B 109.6 . . ?
O5 C6 C5 110.2(3) . . ?
H6A C6 H6B 108.1 . . ?
C5 C6 H6A 109.6 . . ?
C5 C6 H6B 109.6 . . ?
O4 C5 C6 110.9(3) . . ?
O4 C5 H5A 109.5 . . ?
O4 C5 H5B 109.5 . . ?
C6 C5 H5A 109.5 . . ?
C6 C5 H5B 109.5 . . ?
H5A C5 H5B 108.0 . . ?
N1 C1A H1AD 105.8 . . ?
N1 C1A H1AE 105.8 . . ?
H1AD C1A H1AE 106.2 . . ?
C2A C1A N1 126.1(14) . . ?
C2A C1A H1AD 105.8 . . ?
C2A C1A H1AE 105.8 . . ?
N1 C1 H1A 106.5 . . ?
N1 C1 H1B 106.5 . . ?
H1A C1 H1B 106.5 . . ?
C2 C1 N1 123.3(12) . . ?
C2 C1 H1A 106.5 . . ?
C2 C1 H1B 106.5 . . ?
C1 C2 Br1 111.1(10) . . ?
C1 C2 H2A 109.4 . . ?
C1 C2 H2B 109.4 . . ?
Br1 C2 H2A 109.4 . . ?
Br1 C2 H2B 109.4 . . ?
H2A C2 H2B 108.0 . . ?
C1A C2A Br1A 112.8(9) . . ?
C1A C2A H2AA 109.0 . . ?
C1A C2A H2AB 109.0 . . ?
Br1A C2A H2AA 109.0 . . ?
Br1A C2A H2AB 109.0 . . ?
H2AA C2A H2AB 107.8 . . ?

loop_
_geom_bond_atom_site_label_1
_geom_bond_atom_site_label_2
_geom_bond_distance
_geom_bond_site_symmetry_2
_geom_bond_publ_flag
Ni1 S1 2.1659(7) . ?
Ni1 S2 2.1569(7) . ?
Ni1 S7 2.1513(7) . ?
Ni1 S6 2.1644(7) . ?
S1 C15 1.718(2) . ?
S3 C15 1.741(2) . ?
S3 C17 1.728(3) . ?
S9 C19 1.739(2) . ?
S9 C20 1.713(3) . ?
S4 C16 1.735(2) . ?
S4 C17 1.720(3) . ?
S2 C16 1.719(2) . ?
S7 C19 1.706(2) . ?
S6 C18 1.714(3) . ?
S8 C18 1.742(2) . ?
S8 C20 1.734(3) . ?
S5 C17 1.649(2) . ?
S10 C20 1.649(2) . ?
O1 C10 1.429(3) . ?
O1 C11 1.425(3) . ?
O2 C12 1.414(4) . ?
O2 C13 1.406(4) . ?
O6 C8 1.408(4) . ?
O6 C9 1.425(4) . ?
O3 C14 1.418(4) . ?
O3 C3 1.423(4) . ?
N1 H1BD 0.8900 . ?
N1 H1BE 0.8900 . ?
N1 H1BF 0.8900 . ?
N1 H1AA 0.8900 . ?
N1 H1AB 0.8900 . ?
N1 H1AC 0.8900 . ?
N1 C1A 1.537(16) . ?
N1 C1 1.421(12) . ?
O5 C7 1.411(4) . ?
O5 C6 1.415(4) . ?
O4 C4 1.410(4) . ?
O4 C5 1.406(4) . ?
C19 C18 1.350(4) . ?
C15 C16 1.349(4) . ?
C10 H10A 0.9700 . ?
C10 H10B 0.9700 . ?
C10 C9 1.485(5) . ?
C8 H8 0.9300 . ?
C8 C7 1.466(5) . ?
C11 H11A 0.9700 . ?
C11 H11B 0.9700 . ?
C11 C12 1.487(4) . ?
C12 H12A 0.9700 . ?
C12 H12B 0.9700 . ?
C9 H9A 0.9700 . ?
C9 H9B 0.9700 . ?
C14 H14A 0.9700 . ?
C14 H14B 0.9700 . ?
C14 C13 1.485(5) . ?
C3 H3A 0.9700 . ?
C3 H3B 0.9700 . ?
C3 C4 1.447(5) . ?
C13 H13A 0.9700 . ?
C13 H13B 0.9700 . ?
C7 H7A 0.9700 . ?
C7 H7B 0.9700 . ?
C4 H4A 0.9700 . ?
C4 H4B 0.9700 . ?
C6 H6A 0.9700 . ?
C6 H6B 0.9700 . ?
C6 C5 1.469(5) . ?
C5 H5A 0.9700 . ?
C5 H5B 0.9700 . ?
C1A H1AD 0.9700 . ?
C1A H1AE 0.9700 . ?
C1A C2A 1.306(18) . ?
C1 H1A 0.9700 . ?
C1 H1B 0.9700 . ?
C1 C2 1.302(16) . ?
Br1A C2A 1.859(12) . ?
Br1 C2 1.707(12) . ?
C2 H2A 0.9700 . ?
C2 H2B 0.9700 . ?
C2A H2AA 0.9700 . ?
C2A H2AB 0.9700 . ?

loop_
_geom_torsion_atom_site_label_1
_geom_torsion_atom_site_label_2
_geom_torsion_atom_site_label_3
_geom_torsion_atom_site_label_4
_geom_torsion
_geom_torsion_site_symmetry_1
_geom_torsion_site_symmetry_2
_geom_torsion_site_symmetry_3
_geom_torsion_site_symmetry_4
_geom_torsion_publ_flag
Ni1 S1 C15 S3 178.38(13) . . . . ?
Ni1 S1 C15 C16 1.4(2) . . . . ?
Ni1 S2 C16 S4 -178.64(13) . . . . ?
Ni1 S2 C16 C15 0.6(2) . . . . ?
Ni1 S7 C19 S9 178.58(13) . . . . ?
Ni1 S7 C19 C18 -0.9(2) . . . . ?
Ni1 S6 C18 S8 179.34(14) . . . . ?
Ni1 S6 C18 C19 0.5(2) . . . . ?
S1 C15 C16 S4 177.88(13) . . . . ?
S1 C15 C16 S2 -1.4(3) . . . . ?
S3 C15 C16 S4 0.7(3) . . . . ?
S3 C15 C16 S2 -178.65(13) . . . . ?
S9 C19 C18 S6 -179.25(14) . . . . ?
S9 C19 C18 S8 1.8(3) . . . . ?
S7 C19 C18 S6 0.3(3) . . . . ?
S7 C19 C18 S8 -178.62(14) . . . . ?
O1 C10 C9 O6 -66.3(3) . . . . ?
O1 C11 C12 O2 63.3(3) . . . . ?
O6 C8 C7 O5 56.3(4) . . . . ?
O3 C14 C13 O2 -65.2(4) . . . . ?
O3 C3 C4 O4 65.3(4) . . . . ?
N1 C1A C2A Br1A 75.5(12) . . . . ?
N1 C1 C2 Br1 -92.5(15) . . . . ?
O5 C6 C5 O4 -61.9(5) . . . . ?
C19 S9 C20 S8 0.66(17) . . . . ?
C19 S9 C20 S10 -179.02(18) . . . . ?
C15 S3 C17 S4 -0.64(17) . . . . ?
C15 S3 C17 S5 179.34(17) . . . . ?
C16 S4 C17 S3 0.93(16) . . . . ?
C16 S4 C17 S5 -179.06(17) . . . . ?
C18 S8 C20 S9 0.12(17) . . . . ?
C18 S8 C20 S10 179.80(18) . . . . ?
C20 S9 C19 S7 178.93(16) . . . . ?
C20 S9 C19 C18 -1.5(2) . . . . ?
C20 S8 C18 S6 179.94(17) . . . . ?
C20 S8 C18 C19 -1.2(2) . . . . ?
C17 S3 C15 S1 -177.19(16) . . . . ?
C17 S3 C15 C16 0.0(2) . . . . ?
C17 S4 C16 S2 178.34(16) . . . . ?
C17 S4 C16 C15 -1.0(2) . . . . ?
C10 O1 C11 C12 -178.6(2) . . . . ?
C8 O6 C9 C10 -173.1(3) . . . . ?
C11 O1 C10 C9 -174.2(2) . . . . ?
C12 O2 C13 C14 -169.2(3) . . . . ?
C9 O6 C8 C7 169.7(3) . . . . ?
C14 O3 C3 C4 -178.9(3) . . . . ?
C3 O3 C14 C13 170.6(3) . . . . ?
C13 O2 C12 C11 172.5(3) . . . . ?
C7 O5 C6 C5 -175.6(3) . . . . ?
C4 O4 C5 C6 -170.5(3) . . . . ?
C6 O5 C7 C8 -172.2(3) . . . . ?
C5 O4 C4 C3 172.0(3) . . . . ?
